data_1001097
loop_
_publ_author_name
'Michel, C'
'Er-Rakho, L'
'Raveau, B'

_publ_section_title
;
Les oxydes La~4-2x~ Ba~2+2x~ Cu~2-x~ O~10-2x~: Une structure inedite
constituee de groupements Cu O~4~ carres plans isoles
;
_journal_coden_ASTM JSSCBI
_journal_name_full 'Journal of Solid State Chemistry'
_journal_page_first 161
_journal_page_last 167
_journal_paper_doi 10.1016/0022-4596(81)90326-1
_journal_volume 39
_journal_year 1981
_chemical_formula_structural '(La0.6 Ba0.4)6 Cu1.8 O9.6'
_chemical_formula_sum 'Ba2.4 Cu1.8 La3.6 O9.6'
_chemical_name_systematic
;
Lanthanum barium copper oxide (3.6/2.4/1.8/9.6)
;
_space_group_IT_number 127
_symmetry_cell_setting tetragonal
_symmetry_Int_Tables_number 127
_symmetry_space_group_name_Hall '-P 4 2ab'
_symmetry_space_group_name_H-M 'P 4/m b m'
_cell_angle_alpha 90
_cell_angle_beta 90
_cell_angle_gamma 90
_cell_formula_units_Z 1
_cell_length_a 6.862(1)
_cell_length_b 6.862(1)
_cell_length_c 5.871(1)
_cell_volume 276.4
_refine_ls_R_factor_all 0.058
_cod_database_code 1001097

loop_
_symmetry_equiv_pos_as_xyz
x,y,z
-x,-y,z
1/2+x,1/2-y,z
1/2-x,1/2+y,z
-y,x,z
y,-x,z
1/2+y,1/2+x,z
1/2-y,1/2-x,z
-x,-y,-z
x,y,-z
1/2-x,1/2+y,-z
1/2+x,1/2-y,-z
y,-x,-z
-y,x,-z
1/2-y,1/2-x,-z
1/2+y,1/2+x,-z

loop_
_atom_site_label
_atom_site_type_symbol
_atom_site_symmetry_multiplicity
_atom_site_Wyckoff_symbol
_atom_site_fract_x
_atom_site_fract_y
_atom_site_fract_z
_atom_site_occupancy
_atom_site_attached_hydrogens
_atom_site_calc_flag
La1 La3+ 2 b 0.5 0.5 0.5 0.6 0 d
La2 La3+ 4 g 0.1730(7) 0.673 0. 0.6 0 d
Ba1 Ba2+ 2 b 0.5 0.5 0.5 0.4 0 d
Ba2 Ba2+ 4 g 0.1730(7) 0.673 0. 0.4 0 d
Cu1 Cu2+ 2 c 0.5 0. 0.5 0.9 0 d
O1 O2- 2 a 0. 0. 0. 1. 0 d
O2 O2- 8 k 0.365(4) 0.865 0.276(3) 0.95 0 d

loop_
_atom_type_symbol
_atom_type_oxidation_number
La3+ 3.000
Ba2+ 2.000
Cu2+ 2.000
O2- -2.000
